data_4343095
loop_
_publ_author_name
'Schneider, Julia'
'Henning, Jens'
'Edrich, Jessica'
'Schubert, Hartmut'
'Wesemann, Lars'

_publ_section_title
;
 Reversibility in Reactions of Linker-Bridged Distannenes with Terminal
 Alkynes at Ambient Temperature.
;
_journal_issue 12
_journal_name_full 'Inorganic chemistry'
_journal_page_first 6020
_journal_page_last 6027
_journal_paper_doi 10.1021/acs.inorgchem.5b00896
_journal_volume 54
_journal_year 2015
_chemical_formula_sum 'C72 H76 Sn2'
_chemical_formula_weight 1178.70
_chemical_name_systematic
;
 ?
;
_space_group_crystal_system monoclinic
_space_group_IT_number 14
_space_group_name_Hall '-P 2yn'
_space_group_name_H-M_alt 'P 1 21/n 1'
_symmetry_space_group_name_Hall '-P 2yn'
_symmetry_space_group_name_H-M 'P 1 21/n 1'
_atom_sites_solution_hydrogens geom
_audit_creation_method SHELXL-2014
_cell_angle_alpha 90
_cell_angle_beta 98.7800(10)
_cell_angle_gamma 90
_cell_formula_units_Z 4
_cell_length_a 13.1399(2)
_cell_length_b 15.8569(3)
_cell_length_c 28.5457(6)
_cell_measurement_reflns_used 134
_cell_measurement_temperature 100(2)
_cell_measurement_theta_max 25.8699
_cell_measurement_theta_min 2.0312
_cell_volume 5878.03(19)
_computing_cell_refinement 'APEX2 v2011.8-0 (Bruker AXS)'
_computing_data_collection 'Bruker APEX2'
_computing_data_reduction 'SAINT V7.68A (Bruker AXS, 2009)'
_computing_structure_refinement 'SHELXL-2014 (Sheldrick, 2014)'
_computing_structure_solution 'SHELXS-97 (Sheldrick, 2008)'
_diffrn_ambient_temperature 100(2)
_diffrn_detector_area_resol_mean 8.3333
_diffrn_measured_fraction_theta_full 1.000
_diffrn_measured_fraction_theta_max 0.994
_diffrn_measurement_device_type 'Bruker APEX-II CCD'
_diffrn_measurement_method '\f and \w scans'
_diffrn_radiation_type MoK\a
_diffrn_radiation_wavelength 0.71073
_diffrn_reflns_av_R_equivalents 0.0231
_diffrn_reflns_av_unetI/netI 0.0238
_diffrn_reflns_laue_measured_fraction_full 1.000
_diffrn_reflns_laue_measured_fraction_max 0.994
_diffrn_reflns_limit_h_max 17
_diffrn_reflns_limit_h_min -17
_diffrn_reflns_limit_k_max 20
_diffrn_reflns_limit_k_min -20
_diffrn_reflns_limit_l_max 37
_diffrn_reflns_limit_l_min -37
_diffrn_reflns_number 105477
_diffrn_reflns_point_group_measured_fraction_full 1.000
_diffrn_reflns_point_group_measured_fraction_max 0.994
_diffrn_reflns_theta_full 25.242
_diffrn_reflns_theta_max 28.049
_diffrn_reflns_theta_min 1.623
_diffrn_source 'fine-focus sealed tube'
_exptl_absorpt_coefficient_mu 0.891
_exptl_absorpt_correction_T_max 0.91
_exptl_absorpt_correction_T_min 0.85
_exptl_absorpt_correction_type numerical
_exptl_crystal_colour colorless
_exptl_crystal_density_diffrn 1.332
_exptl_crystal_density_method 'not measured'
_exptl_crystal_description prism
_exptl_crystal_F_000 2432
_exptl_crystal_size_max 0.271
_exptl_crystal_size_mid 0.124
_exptl_crystal_size_min 0.108
_refine_diff_density_max 0.473
_refine_diff_density_min -0.429
_refine_diff_density_rms 0.068
_refine_ls_extinction_method none
_refine_ls_goodness_of_fit_ref 1.046
_refine_ls_hydrogen_treatment constr
_refine_ls_matrix_type full
_refine_ls_number_parameters 681
_refine_ls_number_reflns 14186
_refine_ls_number_restraints 0
_refine_ls_restrained_S_all 1.046
_refine_ls_R_factor_all 0.0338
_refine_ls_R_factor_gt 0.0249
_refine_ls_shift/su_max 0.005
_refine_ls_shift/su_mean 0.000
_refine_ls_structure_factor_coef Fsqd
_refine_ls_weighting_details 'w=1/[\s^2^(Fo^2^)+(0.0203P)^2^+5.1585P] where P=(Fo^2^+2Fc^2^)/3'
_refine_ls_weighting_scheme calc
_refine_ls_wR_factor_gt 0.0526
_refine_ls_wR_factor_ref 0.0555
_reflns_Friedel_coverage 0.000
_reflns_number_gt 12205
_reflns_number_total 14186
_reflns_threshold_expression 'I > 2\s(I)'
_cod_data_source_file 7_JS5_0m_final.cif
_cod_data_source_block shelx
_cod_depositor_comments 'Adding full bibliography for 4343090--4343095.cif.'
_cod_database_code 4343095
_shelx_space_group_comment
;
The symmetry employed for this shelxl refinement is uniquely defined
by the following loop, which should always be used as a source of
symmetry information in preference to the above space-group names.
They are only intended as comments.
;
_shelx_estimated_absorpt_t_min 0.794
_shelx_estimated_absorpt_t_max 0.910
_shelxl_version_number 2014-3

loop_
_space_group_symop_operation_xyz
'x, y, z'
'-x+1/2, y+1/2, -z+1/2'
'-x, -y, -z'
'x-1/2, -y-1/2, z-1/2'

loop_
_atom_site_label
_atom_site_type_symbol
_atom_site_fract_x
_atom_site_fract_y
_atom_site_fract_z
_atom_site_U_iso_or_equiv
_atom_site_adp_type
_atom_site_occupancy
_atom_site_site_symmetry_order
_atom_site_calc_flag
_atom_site_refinement_flags_posn
_atom_site_refinement_flags_adp
Sn1 Sn 0.87938(2) 0.05492(2) 0.22150(2) 0.01163(3) Uani 1 1 d . .
Sn2 Sn 1.08170(2) 0.01157(2) 0.22184(2) 0.01238(3) Uani 1 1 d . .
C1 C 0.33835(19) 0.14242(16) 0.01730(9) 0.0383(6) Uani 1 1 d . .
H1A H 0.2806 0.1038 0.0186 0.057 Uiso 1 1 calc R U
H1B H 0.3128 0.1946 0.0013 0.057 Uiso 1 1 calc R U
H1C H 0.3716 0.1555 0.0496 0.057 Uiso 1 1 calc R U
C2 C 0.41599(16) 0.10115(14) -0.00992(8) 0.0266(5) Uani 1 1 d . .
H2A H 0.3822 0.0888 -0.0426 0.032 Uiso 1 1 calc R U
H2B H 0.4730 0.1412 -0.0120 0.032 Uiso 1 1 calc R U
C3 C 0.45999(15) 0.02008(13) 0.01301(7) 0.0218(4) Uani 1 1 d . .
H3A H 0.4032 -0.0205 0.0141 0.026 Uiso 1 1 calc R U
H3B H 0.4917 0.0321 0.0461 0.026 Uiso 1 1 calc R U
C4 C 0.96804(13) 0.09983(11) 0.28778(6) 0.0135(3) Uani 1 1 d . .
C5 C 1.06691(14) 0.08147(11) 0.28579(6) 0.0147(4) Uani 1 1 d . .
H5 H 1.1230 0.0970 0.3093 0.018 Uiso 1 1 calc R U
C6 C 1.08898(13) 0.10756(11) 0.16863(6) 0.0152(4) Uani 1 1 d . .
C7 C 1.17607(14) 0.11748(12) 0.14763(7) 0.0183(4) Uani 1 1 d . .
H7 H 1.2316 0.0790 0.1553 0.022 Uiso 1 1 calc R U
C8 C 1.18512(15) 0.18288(13) 0.11523(7) 0.0217(4) Uani 1 1 d . .
H8 H 1.2454 0.1875 0.1008 0.026 Uiso 1 1 calc R U
C9 C 1.10710(15) 0.23968(12) 0.10462(7) 0.0195(4) Uani 1 1 d . .
H9 H 1.1143 0.2846 0.0833 0.023 Uiso 1 1 calc R U
C10 C 1.01544(14) 0.23278(11) 0.12482(6) 0.0154(4) Uani 1 1 d . .
C11 C 0.93694(14) 0.29449(12) 0.11488(7) 0.0180(4) Uani 1 1 d . .
H11 H 0.9457 0.3398 0.0941 0.022 Uiso 1 1 calc R U
C12 C 0.84931(14) 0.28980(12) 0.13470(7) 0.0178(4) Uani 1 1 d . .
H12 H 0.7982 0.3325 0.1286 0.021 Uiso 1 1 calc R U
C13 C 0.83479(14) 0.22117(11) 0.16441(7) 0.0156(4) Uani 1 1 d . .
H13 H 0.7725 0.2178 0.1774 0.019 Uiso 1 1 calc R U
C14 C 0.90752(13) 0.15887(11) 0.17532(6) 0.0132(3) Uani 1 1 d . .
C15 C 1.00368(13) 0.16466(11) 0.15668(6) 0.0134(3) Uani 1 1 d . .
C16 C 1.20212(13) -0.08246(11) 0.22788(6) 0.0136(3) Uani 1 1 d . .
C17 C 1.27185(13) -0.08826(11) 0.27052(6) 0.0139(4) Uani 1 1 d . .
C18 C 1.34401(14) -0.15358(12) 0.27690(7) 0.0169(4) Uani 1 1 d . .
H18 H 1.3907 -0.1572 0.3057 0.020 Uiso 1 1 calc R U
C19 C 1.34836(14) -0.21300(11) 0.24180(7) 0.0174(4) Uani 1 1 d . .
H19 H 1.3957 -0.2585 0.2470 0.021 Uiso 1 1 calc R U
C20 C 1.28330(14) -0.20565(11) 0.19920(7) 0.0163(4) Uani 1 1 d . .
H20 H 1.2882 -0.2452 0.1746 0.020 Uiso 1 1 calc R U
C21 C 1.21023(13) -0.14097(11) 0.19157(7) 0.0143(4) Uani 1 1 d . .
C22 C 1.14775(13) -0.13469(11) 0.14312(6) 0.0143(4) Uani 1 1 d . .
C23 C 1.19379(14) -0.10004(12) 0.10608(7) 0.0173(4) Uani 1 1 d . .
C24 C 1.13791(15) -0.09661(13) 0.06071(7) 0.0218(4) Uani 1 1 d . .
H24 H 1.1679 -0.0706 0.0361 0.026 Uiso 1 1 calc R U
C25 C 1.03906(15) -0.13027(13) 0.05017(7) 0.0230(4) Uani 1 1 d . .
C26 C 0.99634(14) -0.16643(13) 0.08678(7) 0.0214(4) Uani 1 1 d . .
H26 H 0.9297 -0.1908 0.0800 0.026 Uiso 1 1 calc R U
C27 C 1.04777(14) -0.16831(11) 0.13318(7) 0.0167(4) Uani 1 1 d . .
C28 C 0.99492(14) -0.20619(13) 0.17150(7) 0.0218(4) Uani 1 1 d . .
H28A H 0.9470 -0.1650 0.1815 0.033 Uiso 1 1 calc R U
H28B H 1.0465 -0.2215 0.1987 0.033 Uiso 1 1 calc R U
H28C H 0.9568 -0.2567 0.1593 0.033 Uiso 1 1 calc R U
C29 C 0.98147(18) -0.12786(17) 0.00018(8) 0.0372(6) Uani 1 1 d . .
H29A H 1.0180 -0.1622 -0.0205 0.056 Uiso 1 1 calc R U
H29B H 0.9773 -0.0695 -0.0113 0.056 Uiso 1 1 calc R U
H29C H 0.9118 -0.1503 -0.0002 0.056 Uiso 1 1 calc R U
C30 C 1.30430(14) -0.07004(13) 0.11398(7) 0.0220(4) Uani 1 1 d . .
H30A H 1.3500 -0.1172 0.1095 0.033 Uiso 1 1 calc R U
H30B H 1.3218 -0.0482 0.1463 0.033 Uiso 1 1 calc R U
H30C H 1.3128 -0.0252 0.0913 0.033 Uiso 1 1 calc R U
C31 C 1.27633(13) -0.02581(11) 0.31023(6) 0.0143(4) Uani 1 1 d . .
C32 C 1.23189(14) -0.04562(12) 0.35048(7) 0.0175(4) Uani 1 1 d . .
C33 C 1.17080(15) -0.12549(13) 0.35218(7) 0.0232(4) Uani 1 1 d . .
H33A H 1.1539 -0.1332 0.3842 0.035 Uiso 1 1 calc R U
H33B H 1.2116 -0.1736 0.3441 0.035 Uiso 1 1 calc R U
H33C H 1.1071 -0.1217 0.3294 0.035 Uiso 1 1 calc R U
C34 C 1.24154(15) 0.01112(13) 0.38818(7) 0.0207(4) Uani 1 1 d . .
H34 H 1.2111 -0.0022 0.4154 0.025 Uiso 1 1 calc R U
C35 C 1.29456(15) 0.08670(13) 0.38705(7) 0.0218(4) Uani 1 1 d . .
C36 C 1.33835(14) 0.10500(12) 0.34697(7) 0.0200(4) Uani 1 1 d . .
H36 H 1.3755 0.1562 0.3459 0.024 Uiso 1 1 calc R U
C37 C 1.32957(13) 0.05062(12) 0.30815(7) 0.0164(4) Uani 1 1 d . .
C38 C 1.37403(15) 0.07577(13) 0.26442(7) 0.0222(4) Uani 1 1 d . .
H38A H 1.4073 0.0268 0.2523 0.033 Uiso 1 1 calc R U
H38B H 1.4249 0.1207 0.2725 0.033 Uiso 1 1 calc R U
H38C H 1.3187 0.0961 0.2401 0.033 Uiso 1 1 calc R U
C39 C 1.30156(19) 0.14875(15) 0.42754(8) 0.0330(5) Uani 1 1 d . .
H39A H 1.2452 0.1896 0.4212 0.049 Uiso 1 1 calc R U
H39B H 1.3676 0.1785 0.4307 0.049 Uiso 1 1 calc R U
H39C H 1.2964 0.1185 0.4570 0.049 Uiso 1 1 calc R U
C40 C 0.93035(13) 0.15194(11) 0.32439(7) 0.0151(4) Uani 1 1 d . .
C41 C 0.83761(14) 0.19581(12) 0.31417(7) 0.0199(4) Uani 1 1 d . .
H41 H 0.7989 0.1922 0.2833 0.024 Uiso 1 1 calc R U
C42 C 0.80103(16) 0.24459(13) 0.34824(8) 0.0261(5) Uani 1 1 d . .
H42 H 0.7382 0.2747 0.3404 0.031 Uiso 1 1 calc R U
C43 C 0.85526(17) 0.24958(14) 0.39327(8) 0.0286(5) Uani 1 1 d . .
H43 H 0.8297 0.2826 0.4167 0.034 Uiso 1 1 calc R U
C44 C 0.94731(17) 0.20627(15) 0.40430(8) 0.0307(5) Uani 1 1 d . .
H44 H 0.9849 0.2096 0.4354 0.037 Uiso 1 1 calc R U
C45 C 0.98496(15) 0.15809(13) 0.37030(7) 0.0231(4) Uani 1 1 d . .
H45 H 1.0484 0.1290 0.3782 0.028 Uiso 1 1 calc R U
C46 C 0.72772(13) -0.00159(11) 0.21245(6) 0.0132(3) Uani 1 1 d . .
C47 C 0.66074(13) -0.00055(11) 0.16882(6) 0.0143(4) Uani 1 1 d . .
C48 C 0.57391(14) -0.05275(12) 0.16247(7) 0.0177(4) Uani 1 1 d . .
H48 H 0.5302 -0.0533 0.1327 0.021 Uiso 1 1 calc R U
C49 C 0.55056(14) -0.10345(12) 0.19866(7) 0.0198(4) Uani 1 1 d . .
H49 H 0.4925 -0.1398 0.1935 0.024 Uiso 1 1 calc R U
C50 C 0.61245(14) -0.10103(12) 0.24263(7) 0.0186(4) Uani 1 1 d . .
H50 H 0.5944 -0.1337 0.2680 0.022 Uiso 1 1 calc R U
C51 C 0.70103(13) -0.05102(11) 0.24992(6) 0.0146(4) Uani 1 1 d . .
C52 C 0.76239(13) -0.04940(11) 0.29871(6) 0.0148(4) Uani 1 1 d . .
C53 C 0.84631(13) -0.10368(12) 0.31137(7) 0.0166(4) Uani 1 1 d . .
C54 C 0.87826(15) -0.16602(13) 0.27644(7) 0.0214(4) Uani 1 1 d . .
H54A H 0.8378 -0.1563 0.2451 0.032 Uiso 1 1 calc R U
H54B H 0.8661 -0.2235 0.2869 0.032 Uiso 1 1 calc R U
H54C H 0.9516 -0.1588 0.2746 0.032 Uiso 1 1 calc R U
C55 C 0.89929(14) -0.10092(13) 0.35757(7) 0.0199(4) Uani 1 1 d . .
H55 H 0.9558 -0.1381 0.3662 0.024 Uiso 1 1 calc R U
C56 C 0.87241(15) -0.04594(13) 0.39131(7) 0.0217(4) Uani 1 1 d . .
C57 C 0.78717(15) 0.00554(12) 0.37840(7) 0.0211(4) Uani 1 1 d . .
H57 H 0.7665 0.0427 0.4013 0.025 Uiso 1 1 calc R U
C58 C 0.63599(15) 0.05832(13) 0.32181(8) 0.0250(4) Uani 1 1 d . .
H58A H 0.5746 0.0226 0.3197 0.037 Uiso 1 1 calc R U
H58B H 0.6366 0.0871 0.2915 0.037 Uiso 1 1 calc R U
H58C H 0.6350 0.1003 0.3469 0.037 Uiso 1 1 calc R U
C59 C 0.93341(18) -0.04192(16) 0.44056(8) 0.0348(5) Uani 1 1 d . .
H59A H 0.9761 -0.0926 0.4464 0.052 Uiso 1 1 calc R U
H59B H 0.8860 -0.0387 0.4639 0.052 Uiso 1 1 calc R U
H59C H 0.9777 0.0081 0.4433 0.052 Uiso 1 1 calc R U
C60 C 0.67262(13) 0.05902(11) 0.12924(6) 0.0142(4) Uani 1 1 d . .
C61 C 0.74619(14) 0.04687(12) 0.09928(7) 0.0162(4) Uani 1 1 d . .
C62 C 0.81801(15) -0.02777(13) 0.10390(7) 0.0214(4) Uani 1 1 d . .
H62A H 0.8199 -0.0522 0.0725 0.032 Uiso 1 1 calc R U
H62B H 0.7935 -0.0702 0.1245 0.032 Uiso 1 1 calc R U
H62C H 0.8874 -0.0094 0.1177 0.032 Uiso 1 1 calc R U
C63 C 0.75262(15) 0.10499(13) 0.06324(7) 0.0211(4) Uani 1 1 d . .
H63 H 0.8030 0.0968 0.0431 0.025 Uiso 1 1 calc R U
C64 C 0.68821(16) 0.17420(13) 0.05574(7) 0.0227(4) Uani 1 1 d . .
C65 C 0.61340(15) 0.18427(12) 0.08510(7) 0.0207(4) Uani 1 1 d . .
H65 H 0.5676 0.2309 0.0801 0.025 Uiso 1 1 calc R U
C66 C 0.60397(14) 0.12801(12) 0.12150(7) 0.0172(4) Uani 1 1 d . .
C67 C 0.52005(15) 0.14117(13) 0.15154(7) 0.0224(4) Uani 1 1 d . .
H67A H 0.4916 0.1981 0.1462 0.034 Uiso 1 1 calc R U
H67B H 0.5488 0.1344 0.1851 0.034 Uiso 1 1 calc R U
H67C H 0.4653 0.0995 0.1428 0.034 Uiso 1 1 calc R U
C68 C 0.69920(19) 0.23710(15) 0.01732(8) 0.0340(5) Uani 1 1 d . .
H68A H 0.7636 0.2686 0.0258 0.051 Uiso 1 1 calc R U
H68B H 0.6409 0.2763 0.0139 0.051 Uiso 1 1 calc R U
H68C H 0.7003 0.2073 -0.0127 0.051 Uiso 1 1 calc R U
C69 C 0.8267(2) 0.63465(19) 0.01551(11) 0.0578(8) Uani 1 1 d . .
H69A H 0.8705 0.6840 0.0130 0.087 Uiso 1 1 calc R U
H69B H 0.7833 0.6448 0.0399 0.087 Uiso 1 1 calc R U
H69C H 0.7831 0.6247 -0.0150 0.087 Uiso 1 1 calc R U
C70 C 0.8942(2) 0.55753(18) 0.02892(10) 0.0505(7) Uani 1 1 d . .
H70A H 0.9356 0.5670 0.0605 0.061 Uiso 1 1 calc R U
H70B H 0.8494 0.5080 0.0314 0.061 Uiso 1 1 calc R U
C71 C 0.96608(19) 0.53826(16) -0.00646(9) 0.0363(6) Uani 1 1 d . .
H71A H 1.0105 0.5879 -0.0090 0.044 Uiso 1 1 calc R U
H71B H 0.9245 0.5289 -0.0380 0.044 Uiso 1 1 calc R U
C200 C 0.73139(14) 0.00419(12) 0.33306(7) 0.0170(4) Uani 1 1 d . .

loop_
_atom_site_aniso_label
_atom_site_aniso_U_11
_atom_site_aniso_U_22
_atom_site_aniso_U_33
_atom_site_aniso_U_23
_atom_site_aniso_U_13
_atom_site_aniso_U_12
Sn1 0.00935(5) 0.01308(6) 0.01221(6) 0.00026(5) 0.00080(4) -0.00089(4)
Sn2 0.01029(6) 0.01257(6) 0.01396(6) -0.00049(5) 0.00083(4) 0.00123(4)
C1 0.0372(13) 0.0454(15) 0.0327(14) 0.0007(11) 0.0066(11) 0.0140(11)
C2 0.0285(11) 0.0297(12) 0.0207(11) 0.0005(9) 0.0010(9) 0.0030(9)
C3 0.0216(10) 0.0260(11) 0.0173(10) 0.0000(8) 0.0013(8) -0.0027(8)
C4 0.0155(8) 0.0123(8) 0.0120(9) 0.0024(7) 0.0003(7) -0.0012(7)
C5 0.0155(8) 0.0128(8) 0.0146(9) 0.0017(7) -0.0011(7) -0.0008(7)
C6 0.0145(8) 0.0165(9) 0.0142(9) -0.0032(7) 0.0012(7) -0.0018(7)
C7 0.0142(8) 0.0208(10) 0.0197(10) -0.0024(8) 0.0022(7) 0.0004(7)
C8 0.0186(9) 0.0295(11) 0.0190(10) -0.0036(8) 0.0092(8) -0.0053(8)
C9 0.0236(10) 0.0212(10) 0.0144(10) 0.0011(8) 0.0054(8) -0.0060(8)
C10 0.0178(9) 0.0163(9) 0.0117(9) -0.0016(7) 0.0004(7) -0.0034(7)
C11 0.0243(10) 0.0155(9) 0.0132(9) 0.0021(7) -0.0003(8) -0.0033(7)
C12 0.0191(9) 0.0155(9) 0.0174(10) -0.0002(7) -0.0019(8) 0.0031(7)
C13 0.0145(8) 0.0166(9) 0.0152(9) -0.0025(7) 0.0006(7) -0.0012(7)
C14 0.0142(8) 0.0137(9) 0.0111(9) -0.0012(7) -0.0001(7) -0.0020(7)
C15 0.0146(8) 0.0140(9) 0.0111(9) -0.0035(7) 0.0007(7) -0.0017(7)
C16 0.0121(8) 0.0133(8) 0.0153(9) 0.0007(7) 0.0021(7) -0.0005(7)
C17 0.0136(8) 0.0135(8) 0.0150(9) 0.0010(7) 0.0029(7) -0.0003(7)
C18 0.0154(9) 0.0188(9) 0.0159(10) 0.0029(7) 0.0000(7) 0.0024(7)
C19 0.0159(9) 0.0131(9) 0.0234(11) 0.0027(7) 0.0041(8) 0.0039(7)
C20 0.0169(9) 0.0142(9) 0.0182(10) -0.0026(7) 0.0038(7) 0.0000(7)
C21 0.0119(8) 0.0147(9) 0.0166(9) 0.0006(7) 0.0032(7) -0.0018(7)
C22 0.0134(8) 0.0149(9) 0.0144(9) -0.0036(7) 0.0012(7) 0.0023(7)
C23 0.0152(9) 0.0194(10) 0.0174(10) -0.0032(7) 0.0026(7) 0.0013(7)
C24 0.0232(10) 0.0272(11) 0.0156(10) -0.0018(8) 0.0051(8) 0.0018(8)
C25 0.0211(10) 0.0284(11) 0.0179(10) -0.0071(8) -0.0017(8) 0.0036(8)
C26 0.0129(8) 0.0256(11) 0.0246(11) -0.0084(8) -0.0010(8) 0.0006(8)
C27 0.0144(8) 0.0154(9) 0.0204(10) -0.0048(7) 0.0027(7) 0.0012(7)
C28 0.0158(9) 0.0211(10) 0.0293(12) -0.0029(8) 0.0058(8) -0.0032(7)
C29 0.0316(12) 0.0544(16) 0.0226(12) -0.0047(11) -0.0059(10) -0.0008(11)
C30 0.0177(9) 0.0294(11) 0.0191(10) 0.0005(8) 0.0036(8) -0.0028(8)
C31 0.0103(8) 0.0164(9) 0.0147(9) -0.0007(7) -0.0028(7) 0.0039(7)
C32 0.0135(8) 0.0211(10) 0.0168(10) 0.0016(7) -0.0010(7) 0.0051(7)
C33 0.0227(10) 0.0251(11) 0.0224(11) 0.0027(8) 0.0057(8) -0.0001(8)
C34 0.0193(9) 0.0270(11) 0.0153(10) 0.0005(8) 0.0015(8) 0.0068(8)
C35 0.0214(9) 0.0235(10) 0.0182(10) -0.0044(8) -0.0045(8) 0.0067(8)
C36 0.0181(9) 0.0172(10) 0.0228(11) -0.0024(8) -0.0028(8) 0.0024(7)
C37 0.0129(8) 0.0177(9) 0.0172(10) -0.0007(7) -0.0018(7) 0.0034(7)
C38 0.0196(9) 0.0240(10) 0.0227(11) -0.0001(8) 0.0023(8) -0.0042(8)
C39 0.0412(13) 0.0328(13) 0.0232(12) -0.0120(9) -0.0008(10) 0.0044(10)
C40 0.0158(8) 0.0146(9) 0.0152(9) -0.0004(7) 0.0041(7) -0.0023(7)
C41 0.0185(9) 0.0214(10) 0.0196(10) -0.0014(8) 0.0021(8) 0.0003(8)
C42 0.0219(10) 0.0245(11) 0.0335(13) -0.0046(9) 0.0091(9) 0.0032(8)
C43 0.0322(12) 0.0280(11) 0.0283(12) -0.0128(9) 0.0130(10) -0.0024(9)
C44 0.0333(12) 0.0384(13) 0.0191(11) -0.0116(9) 0.0004(9) -0.0022(10)
C45 0.0205(10) 0.0278(11) 0.0203(11) -0.0041(8) 0.0003(8) 0.0017(8)
C46 0.0113(8) 0.0145(9) 0.0135(9) -0.0001(7) 0.0013(7) -0.0002(6)
C47 0.0122(8) 0.0155(9) 0.0151(9) 0.0002(7) 0.0019(7) -0.0004(7)
C48 0.0144(8) 0.0207(10) 0.0167(10) 0.0007(8) -0.0016(7) -0.0022(7)
C49 0.0135(8) 0.0215(10) 0.0239(11) 0.0015(8) 0.0012(8) -0.0065(7)
C50 0.0169(9) 0.0207(10) 0.0186(10) 0.0046(8) 0.0034(8) -0.0028(7)
C51 0.0124(8) 0.0161(9) 0.0153(9) 0.0011(7) 0.0018(7) 0.0007(7)
C52 0.0137(8) 0.0171(9) 0.0136(9) 0.0041(7) 0.0021(7) -0.0040(7)
C53 0.0136(8) 0.0180(9) 0.0184(10) 0.0040(7) 0.0034(7) -0.0023(7)
C54 0.0209(9) 0.0230(10) 0.0213(11) 0.0044(8) 0.0062(8) 0.0048(8)
C55 0.0134(8) 0.0243(10) 0.0210(10) 0.0068(8) -0.0004(7) -0.0001(7)
C56 0.0217(10) 0.0260(11) 0.0165(10) 0.0035(8) -0.0004(8) -0.0075(8)
C57 0.0247(10) 0.0218(10) 0.0177(10) -0.0022(8) 0.0057(8) -0.0057(8)
C58 0.0237(10) 0.0255(11) 0.0260(11) -0.0003(9) 0.0044(9) 0.0045(8)
C59 0.0357(12) 0.0451(14) 0.0205(12) 0.0009(10) -0.0058(10) -0.0066(11)
C60 0.0138(8) 0.0164(9) 0.0109(9) -0.0004(7) -0.0026(7) -0.0035(7)
C61 0.0153(8) 0.0192(9) 0.0133(9) -0.0017(7) -0.0010(7) -0.0033(7)
C62 0.0199(9) 0.0253(10) 0.0194(10) -0.0026(8) 0.0039(8) 0.0018(8)
C63 0.0234(10) 0.0270(11) 0.0133(10) -0.0014(8) 0.0042(8) -0.0048(8)
C64 0.0291(11) 0.0231(10) 0.0143(10) 0.0025(8) -0.0018(8) -0.0073(8)
C65 0.0228(10) 0.0171(10) 0.0198(10) 0.0015(8) -0.0047(8) -0.0009(8)
C66 0.0157(9) 0.0176(9) 0.0168(10) -0.0018(7) -0.0020(7) -0.0021(7)
C67 0.0202(9) 0.0211(10) 0.0261(11) -0.0009(8) 0.0047(8) 0.0034(8)
C68 0.0440(14) 0.0337(13) 0.0240(12) 0.0119(10) 0.0038(10) -0.0038(11)
C69 0.073(2) 0.0471(17) 0.062(2) 0.0065(15) 0.0375(17) 0.0048(15)
C70 0.0625(18) 0.0485(17) 0.0473(17) 0.0039(13) 0.0297(15) 0.0010(14)
C71 0.0398(13) 0.0435(14) 0.0264(12) -0.0032(10) 0.0078(10) -0.0103(11)
C200 0.0163(9) 0.0163(9) 0.0187(10) 0.0021(7) 0.0035(7) -0.0034(7)

loop_
_atom_type_symbol
_atom_type_description
_atom_type_scat_dispersion_real
_atom_type_scat_dispersion_imag
_atom_type_scat_source
C C 0.0033 0.0016 'International Tables Vol C Tables 4.2.6.8 and 6.1.1.4'
P P 0.1023 0.0942 'International Tables Vol C Tables 4.2.6.8 and 6.1.1.4'
Sn Sn -0.6537 1.4246 'International Tables Vol C Tables 4.2.6.8 and 6.1.1.4'
H H 0.0000 0.0000 'International Tables Vol C Tables 4.2.6.8 and 6.1.1.4'

loop_
_geom_angle_atom_site_label_1
_geom_angle_atom_site_label_2
_geom_angle_atom_site_label_3
_geom_angle
_geom_angle_site_symmetry_1
_geom_angle_site_symmetry_3
C46 Sn1 C14 118.66(6) . .
C46 Sn1 C4 126.73(7) . .
C14 Sn1 C4 99.22(6) . .
C46 Sn1 Sn2 140.40(5) . .
C14 Sn1 Sn2 86.44(5) . .
C4 Sn1 Sn2 71.96(5) . .
C16 Sn2 C6 115.53(7) . .
C16 Sn2 C5 116.35(7) . .
C6 Sn2 C5 104.51(7) . .
C16 Sn2 Sn1 150.45(5) . .
C6 Sn2 Sn1 88.16(5) . .
C5 Sn2 Sn1 70.36(5) . .
C2 C1 H1A 109.5 . .
C2 C1 H1B 109.5 . .
H1A C1 H1B 109.5 . .
C2 C1 H1C 109.5 . .
H1A C1 H1C 109.5 . .
H1B C1 H1C 109.5 . .
C3 C2 C1 112.66(18) . .
C3 C2 H2A 109.1 . .
C1 C2 H2A 109.1 . .
C3 C2 H2B 109.1 . .
C1 C2 H2B 109.1 . .
H2A C2 H2B 107.8 . .
C2 C3 C3 113.0(2) . 3_655
C2 C3 H3A 109.0 . .
C3 C3 H3A 109.0 3_655 .
C2 C3 H3B 109.0 . .
C3 C3 H3B 109.0 3_655 .
H3A C3 H3B 107.8 . .
C5 C4 C40 125.70(17) . .
C5 C4 Sn1 106.54(13) . .
C40 C4 Sn1 127.13(12) . .
C4 C5 Sn2 110.99(13) . .
C4 C5 H5 124.5 . .
Sn2 C5 H5 124.5 . .
C7 C6 C15 119.50(17) . .
C7 C6 Sn2 120.93(14) . .
C15 C6 Sn2 119.49(13) . .
C6 C7 C8 121.92(18) . .
C6 C7 H7 119.0 . .
C8 C7 H7 119.0 . .
C9 C8 C7 119.80(17) . .
C9 C8 H8 120.1 . .
C7 C8 H8 120.1 . .
C8 C9 C10 121.04(18) . .
C8 C9 H9 119.5 . .
C10 C9 H9 119.5 . .
C9 C10 C11 120.17(17) . .
C9 C10 C15 119.77(17) . .
C11 C10 C15 120.03(16) . .
C12 C11 C10 120.98(17) . .
C12 C11 H11 119.5 . .
C10 C11 H11 119.5 . .
C11 C12 C13 119.55(17) . .
C11 C12 H12 120.2 . .
C13 C12 H12 120.2 . .
C14 C13 C12 122.46(17) . .
C14 C13 H13 118.8 . .
C12 C13 H13 118.8 . .
C13 C14 C15 119.10(16) . .
C13 C14 Sn1 120.27(13) . .
C15 C14 Sn1 120.61(12) . .
C10 C15 C6 117.89(16) . .
C10 C15 C14 117.73(16) . .
C6 C15 C14 124.38(16) . .
C21 C16 C17 118.71(16) . .
C21 C16 Sn2 122.20(13) . .
C17 C16 Sn2 119.01(13) . .
C18 C17 C16 119.96(17) . .
C18 C17 C31 116.33(16) . .
C16 C17 C31 123.68(16) . .
C19 C18 C17 120.86(17) . .
C19 C18 H18 119.6 . .
C17 C18 H18 119.6 . .
C20 C19 C18 119.48(17) . .
C20 C19 H19 120.3 . .
C18 C19 H19 120.3 . .
C19 C20 C21 121.13(17) . .
C19 C20 H20 119.4 . .
C21 C20 H20 119.4 . .
C20 C21 C16 119.74(17) . .
C20 C21 C22 117.27(16) . .
C16 C21 C22 122.89(16) . .
C27 C22 C23 119.46(17) . .
C27 C22 C21 121.60(16) . .
C23 C22 C21 118.75(15) . .
C24 C23 C22 119.28(17) . .
C24 C23 C30 119.06(17) . .
C22 C23 C30 121.60(17) . .
C23 C24 C25 121.93(19) . .
C23 C24 H24 119.0 . .
C25 C24 H24 119.0 . .
C26 C25 C24 117.87(18) . .
C26 C25 C29 121.45(19) . .
C24 C25 C29 120.7(2) . .
C25 C26 C27 122.24(18) . .
C25 C26 H26 118.9 . .
C27 C26 H26 118.9 . .
C26 C27 C22 119.13(18) . .
C26 C27 C28 119.24(17) . .
C22 C27 C28 121.63(17) . .
C27 C28 H28A 109.5 . .
C27 C28 H28B 109.5 . .
H28A C28 H28B 109.5 . .
C27 C28 H28C 109.5 . .
H28A C28 H28C 109.5 . .
H28B C28 H28C 109.5 . .
C25 C29 H29A 109.5 . .
C25 C29 H29B 109.5 . .
H29A C29 H29B 109.5 . .
C25 C29 H29C 109.5 . .
H29A C29 H29C 109.5 . .
H29B C29 H29C 109.5 . .
C23 C30 H30A 109.5 . .
C23 C30 H30B 109.5 . .
H30A C30 H30B 109.5 . .
C23 C30 H30C 109.5 . .
H30A C30 H30C 109.5 . .
H30B C30 H30C 109.5 . .
C32 C31 C37 120.02(17) . .
C32 C31 C17 119.90(16) . .
C37 C31 C17 120.00(16) . .
C34 C32 C31 119.22(18) . .
C34 C32 C33 120.32(18) . .
C31 C32 C33 120.41(17) . .
C32 C33 H33A 109.5 . .
C32 C33 H33B 109.5 . .
H33A C33 H33B 109.5 . .
C32 C33 H33C 109.5 . .
H33A C33 H33C 109.5 . .
H33B C33 H33C 109.5 . .
C35 C34 C32 121.73(19) . .
C35 C34 H34 119.1 . .
C32 C34 H34 119.1 . .
C36 C35 C34 118.18(18) . .
C36 C35 C39 120.68(19) . .
C34 C35 C39 121.11(19) . .
C35 C36 C37 122.09(18) . .
C35 C36 H36 119.0 . .
C37 C36 H36 119.0 . .
C36 C37 C31 118.75(17) . .
C36 C37 C38 119.85(17) . .
C31 C37 C38 121.37(17) . .
C37 C38 H38A 109.5 . .
C37 C38 H38B 109.5 . .
H38A C38 H38B 109.5 . .
C37 C38 H38C 109.5 . .
H38A C38 H38C 109.5 . .
H38B C38 H38C 109.5 . .
C35 C39 H39A 109.5 . .
C35 C39 H39B 109.5 . .
H39A C39 H39B 109.5 . .
C35 C39 H39C 109.5 . .
H39A C39 H39C 109.5 . .
H39B C39 H39C 109.5 . .
C41 C40 C45 117.92(17) . .
C41 C40 C4 120.54(17) . .
C45 C40 C4 121.54(17) . .
C42 C41 C40 121.17(19) . .
C42 C41 H41 119.4 . .
C40 C41 H41 119.4 . .
C43 C42 C41 120.22(19) . .
C43 C42 H42 119.9 . .
C41 C42 H42 119.9 . .
C42 C43 C44 119.64(19) . .
C42 C43 H43 120.2 . .
C44 C43 H43 120.2 . .
C43 C44 C45 120.5(2) . .
C43 C44 H44 119.8 . .
C45 C44 H44 119.8 . .
C44 C45 C40 120.56(19) . .
C44 C45 H45 119.7 . .
C40 C45 H45 119.7 . .
C47 C46 C51 118.77(16) . .
C47 C46 Sn1 122.64(13) . .
C51 C46 Sn1 118.02(12) . .
C48 C47 C46 119.60(17) . .
C48 C47 C60 116.87(16) . .
C46 C47 C60 123.36(15) . .
C49 C48 C47 121.19(17) . .
C49 C48 H48 119.4 . .
C47 C48 H48 119.4 . .
C48 C49 C50 119.62(17) . .
C48 C49 H49 120.2 . .
C50 C49 H49 120.2 . .
C49 C50 C51 120.67(17) . .
C49 C50 H50 119.7 . .
C51 C50 H50 119.7 . .
C50 C51 C46 119.97(17) . .
C50 C51 C52 117.75(16) . .
C46 C51 C52 122.23(16) . .
C53 C52 C200 119.48(17) . .
C53 C52 C51 121.27(17) . .
C200 C52 C51 119.14(16) . .
C55 C53 C52 118.93(18) . .
C55 C53 C54 119.77(17) . .
C52 C53 C54 121.28(17) . .
C53 C54 H54A 109.5 . .
C53 C54 H54B 109.5 . .
H54A C54 H54B 109.5 . .
C53 C54 H54C 109.5 . .
H54A C54 H54C 109.5 . .
H54B C54 H54C 109.5 . .
C56 C55 C53 122.28(18) . .
C56 C55 H55 118.9 . .
C53 C55 H55 118.9 . .
C55 C56 C57 117.81(18) . .
C55 C56 C59 121.26(19) . .
C57 C56 C59 120.93(19) . .
C200 C57 C56 121.88(19) . .
C200 C57 H57 119.1 . .
C56 C57 H57 119.1 . .
C200 C58 H58A 109.5 . .
C200 C58 H58B 109.5 . .
H58A C58 H58B 109.5 . .
C200 C58 H58C 109.5 . .
H58A C58 H58C 109.5 . .
H58B C58 H58C 109.5 . .
C56 C59 H59A 109.5 . .
C56 C59 H59B 109.5 . .
H59A C59 H59B 109.5 . .
C56 C59 H59C 109.5 . .
H59A C59 H59C 109.5 . .
H59B C59 H59C 109.5 . .
C61 C60 C66 119.68(17) . .
C61 C60 C47 122.37(16) . .
C66 C60 C47 117.92(16) . .
C63 C61 C60 119.07(17) . .
C63 C61 C62 118.45(17) . .
C60 C61 C62 122.47(17) . .
C61 C62 H62A 109.5 . .
C61 C62 H62B 109.5 . .
H62A C62 H62B 109.5 . .
C61 C62 H62C 109.5 . .
H62A C62 H62C 109.5 . .
H62B C62 H62C 109.5 . .
C64 C63 C61 122.32(18) . .
C64 C63 H63 118.8 . .
C61 C63 H63 118.8 . .
C63 C64 C65 117.96(18) . .
C63 C64 C68 120.94(19) . .
C65 C64 C68 121.10(19) . .
C66 C65 C64 121.82(18) . .
C66 C65 H65 119.1 . .
C64 C65 H65 119.1 . .
C65 C66 C60 119.09(17) . .
C65 C66 C67 119.46(17) . .
C60 C66 C67 121.44(17) . .
C66 C67 H67A 109.5 . .
C66 C67 H67B 109.5 . .
H67A C67 H67B 109.5 . .
C66 C67 H67C 109.5 . .
H67A C67 H67C 109.5 . .
H67B C67 H67C 109.5 . .
C64 C68 H68A 109.5 . .
C64 C68 H68B 109.5 . .
H68A C68 H68B 109.5 . .
C64 C68 H68C 109.5 . .
H68A C68 H68C 109.5 . .
H68B C68 H68C 109.5 . .
C70 C69 H69A 109.5 . .
C70 C69 H69B 109.5 . .
H69A C69 H69B 109.5 . .
C70 C69 H69C 109.5 . .
H69A C69 H69C 109.5 . .
H69B C69 H69C 109.5 . .
C71 C70 C69 113.1(2) . .
C71 C70 H70A 109.0 . .
C69 C70 H70A 109.0 . .
C71 C70 H70B 109.0 . .
C69 C70 H70B 109.0 . .
H70A C70 H70B 107.8 . .
C70 C71 C71 113.7(3) . 3_765
C70 C71 H71A 108.8 . .
C71 C71 H71A 108.8 3_765 .
C70 C71 H71B 108.8 . .
C71 C71 H71B 108.8 3_765 .
H71A C71 H71B 107.7 . .
C57 C200 C52 119.52(17) . .
C57 C200 C58 119.48(18) . .
C52 C200 C58 120.96(17) . .

loop_
_geom_bond_atom_site_label_1
_geom_bond_atom_site_label_2
_geom_bond_distance
_geom_bond_site_symmetry_2
Sn1 C46 2.1642(17) .
Sn1 C14 2.1773(18) .
Sn1 C4 2.1843(18) .
Sn1 Sn2 2.74444(17) .
Sn2 C16 2.1617(17) .
Sn2 C6 2.1629(18) .
Sn2 C5 2.1695(18) .
C1 C2 1.521(3) .
C1 H1A 0.9800 .
C1 H1B 0.9800 .
C1 H1C 0.9800 .
C2 C3 1.517(3) .
C2 H2A 0.9900 .
C2 H2B 0.9900 .
C3 C3 1.517(4) 3_655
C3 H3A 0.9900 .
C3 H3B 0.9900 .
C4 C5 1.341(2) .
C4 C40 1.476(2) .
C5 H5 0.9500 .
C6 C7 1.380(2) .
C6 C15 1.441(2) .
C7 C8 1.407(3) .
C7 H7 0.9500 .
C8 C9 1.364(3) .
C8 H8 0.9500 .
C9 C10 1.417(3) .
C9 H9 0.9500 .
C10 C11 1.419(3) .
C10 C15 1.436(2) .
C11 C12 1.360(3) .
C11 H11 0.9500 .
C12 C13 1.410(3) .
C12 H12 0.9500 .
C13 C14 1.377(2) .
C13 H13 0.9500 .
C14 C15 1.447(2) .
C16 C21 1.407(2) .
C16 C17 1.411(2) .
C17 C18 1.397(2) .
C17 C31 1.500(2) .
C18 C19 1.383(3) .
C18 H18 0.9500 .
C19 C20 1.381(3) .
C19 H19 0.9500 .
C20 C21 1.399(2) .
C20 H20 0.9500 .
C21 C22 1.500(3) .
C22 C27 1.406(2) .
C22 C23 1.408(3) .
C23 C24 1.389(3) .
C23 C30 1.512(3) .
C24 C25 1.394(3) .
C24 H24 0.9500 .
C25 C26 1.384(3) .
C25 C29 1.510(3) .
C26 C27 1.392(3) .
C26 H26 0.9500 .
C27 C28 1.507(3) .
C28 H28A 0.9800 .
C28 H28B 0.9800 .
C28 H28C 0.9800 .
C29 H29A 0.9800 .
C29 H29B 0.9800 .
C29 H29C 0.9800 .
C30 H30A 0.9800 .
C30 H30B 0.9800 .
C30 H30C 0.9800 .
C31 C32 1.402(3) .
C31 C37 1.405(3) .
C32 C34 1.394(3) .
C32 C33 1.504(3) .
C33 H33A 0.9800 .
C33 H33B 0.9800 .
C33 H33C 0.9800 .
C34 C35 1.389(3) .
C34 H34 0.9500 .
C35 C36 1.388(3) .
C35 C39 1.510(3) .
C36 C37 1.395(3) .
C36 H36 0.9500 .
C37 C38 1.510(3) .
C38 H38A 0.9800 .
C38 H38B 0.9800 .
C38 H38C 0.9800 .
C39 H39A 0.9800 .
C39 H39B 0.9800 .
C39 H39C 0.9800 .
C40 C41 1.395(3) .
C40 C45 1.398(3) .
C41 C42 1.385(3) .
C41 H41 0.9500 .
C42 C43 1.374(3) .
C42 H42 0.9500 .
C43 C44 1.385(3) .
C43 H43 0.9500 .
C44 C45 1.385(3) .
C44 H44 0.9500 .
C45 H45 0.9500 .
C46 C47 1.411(2) .
C46 C51 1.413(2) .
C47 C48 1.399(2) .
C47 C60 1.499(2) .
C48 C49 1.380(3) .
C48 H48 0.9500 .
C49 C50 1.388(3) .
C49 H49 0.9500 .
C50 C51 1.397(2) .
C50 H50 0.9500 .
C51 C52 1.499(2) .
C52 C53 1.402(2) .
C52 C200 1.404(3) .
C53 C55 1.395(3) .
C53 C54 1.508(3) .
C54 H54A 0.9800 .
C54 H54B 0.9800 .
C54 H54C 0.9800 .
C55 C56 1.384(3) .
C55 H55 0.9500 .
C56 C57 1.389(3) .
C56 C59 1.510(3) .
C57 C200 1.387(3) .
C57 H57 0.9500 .
C58 C200 1.513(3) .
C58 H58A 0.9800 .
C58 H58B 0.9800 .
C58 H58C 0.9800 .
C59 H59A 0.9800 .
C59 H59B 0.9800 .
C59 H59C 0.9800 .
C60 C61 1.398(3) .
C60 C66 1.414(3) .
C61 C63 1.393(3) .
C61 C62 1.507(3) .
C62 H62A 0.9800 .
C62 H62B 0.9800 .
C62 H62C 0.9800 .
C63 C64 1.383(3) .
C63 H63 0.9500 .
C64 C65 1.395(3) .
C64 C68 1.506(3) .
C65 C66 1.389(3) .
C65 H65 0.9500 .
C66 C67 1.511(3) .
C67 H67A 0.9800 .
C67 H67B 0.9800 .
C67 H67C 0.9800 .
C68 H68A 0.9800 .
C68 H68B 0.9800 .
C68 H68C 0.9800 .
C69 C70 1.524(4) .
C69 H69A 0.9800 .
C69 H69B 0.9800 .
C69 H69C 0.9800 .
C70 C71 1.515(3) .
C70 H70A 0.9900 .
C70 H70B 0.9900 .
C71 C71 1.517(5) 3_765
C71 H71A 0.9900 .
C71 H71B 0.9900 .

loop_
_geom_torsion_atom_site_label_1
_geom_torsion_atom_site_label_2
_geom_torsion_atom_site_label_3
_geom_torsion_atom_site_label_4
_geom_torsion
_geom_torsion_site_symmetry_4
C1 C2 C3 C3 -178.2(2) 3_655
C40 C4 C5 Sn2 -175.25(14) .
Sn1 C4 C5 Sn2 -3.90(14) .
C15 C6 C7 C8 1.0(3) .
Sn2 C6 C7 C8 -175.81(14) .
C6 C7 C8 C9 1.4(3) .
C7 C8 C9 C10 -1.6(3) .
C8 C9 C10 C11 177.38(18) .
C8 C9 C10 C15 -0.5(3) .
C9 C10 C11 C12 -178.68(18) .
C15 C10 C11 C12 -0.8(3) .
C10 C11 C12 C13 -2.0(3) .
C11 C12 C13 C14 1.7(3) .
C12 C13 C14 C15 1.5(3) .
C12 C13 C14 Sn1 179.98(14) .
C9 C10 C15 C6 2.9(3) .
C11 C10 C15 C6 -175.05(16) .
C9 C10 C15 C14 -178.23(16) .
C11 C10 C15 C14 3.9(3) .
C7 C6 C15 C10 -3.1(3) .
Sn2 C6 C15 C10 173.79(12) .
C7 C6 C15 C14 178.07(17) .
Sn2 C6 C15 C14 -5.0(2) .
C13 C14 C15 C10 -4.2(2) .
Sn1 C14 C15 C10 177.37(12) .
C13 C14 C15 C6 174.63(17) .
Sn1 C14 C15 C6 -3.8(2) .
C21 C16 C17 C18 -2.9(3) .
Sn2 C16 C17 C18 173.89(13) .
C21 C16 C17 C31 175.07(16) .
Sn2 C16 C17 C31 -8.1(2) .
C16 C17 C18 C19 0.1(3) .
C31 C17 C18 C19 -178.05(17) .
C17 C18 C19 C20 2.6(3) .
C18 C19 C20 C21 -2.5(3) .
C19 C20 C21 C16 -0.3(3) .
C19 C20 C21 C22 176.09(16) .
C17 C16 C21 C20 3.1(3) .
Sn2 C16 C21 C20 -173.67(13) .
C17 C16 C21 C22 -173.17(16) .
Sn2 C16 C21 C22 10.1(2) .
C20 C21 C22 C27 98.4(2) .
C16 C21 C22 C27 -85.2(2) .
C20 C21 C22 C23 -76.6(2) .
C16 C21 C22 C23 99.7(2) .
C27 C22 C23 C24 2.6(3) .
C21 C22 C23 C24 177.76(17) .
C27 C22 C23 C30 -174.57(17) .
C21 C22 C23 C30 0.6(3) .
C22 C23 C24 C25 -3.2(3) .
C30 C23 C24 C25 174.04(18) .
C23 C24 C25 C26 1.2(3) .
C23 C24 C25 C29 -178.2(2) .
C24 C25 C26 C27 1.4(3) .
C29 C25 C26 C27 -179.2(2) .
C25 C26 C27 C22 -2.0(3) .
C25 C26 C27 C28 177.96(18) .
C23 C22 C27 C26 -0.1(3) .
C21 C22 C27 C26 -175.11(17) .
C23 C22 C27 C28 179.98(17) .
C21 C22 C27 C28 5.0(3) .
C18 C17 C31 C32 -80.0(2) .
C16 C17 C31 C32 101.9(2) .
C18 C17 C31 C37 96.7(2) .
C16 C17 C31 C37 -81.4(2) .
C37 C31 C32 C34 -0.2(3) .
C17 C31 C32 C34 176.54(16) .
C37 C31 C32 C33 177.30(16) .
C17 C31 C32 C33 -6.0(3) .
C31 C32 C34 C35 -0.3(3) .
C33 C32 C34 C35 -177.85(17) .
C32 C34 C35 C36 0.1(3) .
C32 C34 C35 C39 178.09(18) .
C34 C35 C36 C37 0.7(3) .
C39 C35 C36 C37 -177.28(18) .
C35 C36 C37 C31 -1.3(3) .
C35 C36 C37 C38 176.83(17) .
C32 C31 C37 C36 1.0(3) .
C17 C31 C37 C36 -175.75(16) .
C32 C31 C37 C38 -177.08(16) .
C17 C31 C37 C38 6.2(3) .
C5 C4 C40 C41 153.15(19) .
Sn1 C4 C40 C41 -16.4(2) .
C5 C4 C40 C45 -27.8(3) .
Sn1 C4 C40 C45 162.62(15) .
C45 C40 C41 C42 0.6(3) .
C4 C40 C41 C42 179.66(18) .
C40 C41 C42 C43 -1.0(3) .
C41 C42 C43 C44 0.7(3) .
C42 C43 C44 C45 0.0(3) .
C43 C44 C45 C40 -0.4(3) .
C41 C40 C45 C44 0.1(3) .
C4 C40 C45 C44 -178.94(19) .
C51 C46 C47 C48 -4.6(3) .
Sn1 C46 C47 C48 166.54(13) .
C51 C46 C47 C60 170.47(16) .
Sn1 C46 C47 C60 -18.4(2) .
C46 C47 C48 C49 2.1(3) .
C60 C47 C48 C49 -173.31(17) .
C47 C48 C49 C50 1.9(3) .
C48 C49 C50 C51 -3.3(3) .
C49 C50 C51 C46 0.7(3) .
C49 C50 C51 C52 178.13(17) .
C47 C46 C51 C50 3.3(3) .
Sn1 C46 C51 C50 -168.30(14) .
C47 C46 C51 C52 -174.08(16) .
Sn1 C46 C51 C52 14.4(2) .
C50 C51 C52 C53 94.0(2) .
C46 C51 C52 C53 -88.6(2) .
C50 C51 C52 C200 -82.3(2) .
C46 C51 C52 C200 95.1(2) .
C200 C52 C53 C55 -2.2(3) .
C51 C52 C53 C55 -178.52(16) .
C200 C52 C53 C54 176.25(16) .
C51 C52 C53 C54 -0.1(3) .
C52 C53 C55 C56 -0.5(3) .
C54 C53 C55 C56 -179.01(17) .
C53 C55 C56 C57 2.4(3) .
C53 C55 C56 C59 -177.70(19) .
C55 C56 C57 C200 -1.5(3) .
C59 C56 C57 C200 178.57(19) .
C48 C47 C60 C61 -107.3(2) .
C46 C47 C60 C61 77.5(2) .
C48 C47 C60 C66 70.6(2) .
C46 C47 C60 C66 -104.6(2) .
C66 C60 C61 C63 2.2(3) .
C47 C60 C61 C63 179.99(17) .
C66 C60 C61 C62 -176.72(17) .
C47 C60 C61 C62 1.1(3) .
C60 C61 C63 C64 -0.5(3) .
C62 C61 C63 C64 178.49(18) .
C61 C63 C64 C65 -1.2(3) .
C61 C63 C64 C68 178.27(19) .
C63 C64 C65 C66 1.2(3) .
C68 C64 C65 C66 -178.31(19) .
C64 C65 C66 C60 0.5(3) .
C64 C65 C66 C67 -178.78(18) .
C61 C60 C66 C65 -2.2(3) .
C47 C60 C66 C65 179.89(16) .
C61 C60 C66 C67 177.06(17) .
C47 C60 C66 C67 -0.8(3) .
C69 C70 C71 C71 179.9(3) 3_765
C56 C57 C200 C52 -1.2(3) .
C56 C57 C200 C58 176.79(18) .
C53 C52 C200 C57 3.0(3) .
C51 C52 C200 C57 179.44(16) .
C53 C52 C200 C58 -174.90(17) .
C51 C52 C200 C58 1.5(3) .
